data_7717711
loop_
_publ_author_name
'Radhakrishna, Latchupatula'
'Kote, Basvaraj S.'
'Gourkhede, Rani'
'Pandey, Ankit'
'Kaur, Bhupinder'
'Balakrishna, Maravanji Shivaramaiah'

_publ_section_title
;
 Triazolyl-phosphole and triazolyl-azaphosphole: Synthesis, Transition
 Metal Complexes and Catalytic Studies
;
_journal_name_full 'Dalton Transactions'
_journal_paper_doi 10.1039/D4DT03213F
_journal_year 2025
_chemical_formula_moiety 'C20 H14 N3 P'
_chemical_formula_sum 'C20 H14 N3 P'
_chemical_formula_weight 327.31
_space_group_crystal_system triclinic
_space_group_IT_number 2
_space_group_name_Hall '-P 1'
_space_group_name_H-M_alt 'P -1'
_atom_sites_solution_hydrogens geom
_atom_sites_solution_primary iterative
_audit_creation_date 2024-11-05
_audit_creation_method
;
Olex2 1.3-ac4
(compiled 2019.04.23 svn.r3594 for Rigaku Oxford Diffraction, GUI svn.r5739)
;
_audit_update_record
;
2024-11-15 deposited with the CCDC.	2024-12-27 downloaded from the CCDC.
;
_cell_angle_alpha 112.436(4)
_cell_angle_beta 95.007(3)
_cell_angle_gamma 109.940(4)
_cell_formula_units_Z 2
_cell_length_a 9.1297(3)
_cell_length_b 9.3832(4)
_cell_length_c 11.0431(4)
_cell_measurement_reflns_used 10574
_cell_measurement_temperature 150
_cell_measurement_theta_max 30.9420
_cell_measurement_theta_min 2.0420
_cell_volume 795.84(7)
_computing_cell_refinement
;
CrystalClear-SM Expert 2.0 r7 (Rigaku, 2011)
;
_computing_data_collection
;
CrystalClear-SM Expert 2.0 r7 (Rigaku, 2011)
;
_computing_data_reduction
;
CrystalClear-SM Expert 2.0 r7 (Rigaku, 2011)
;
_computing_molecular_graphics 'Olex2 (Dolomanov et al., 2009)'
_computing_publication_material 'Olex2 (Dolomanov et al., 2009)'
_computing_structure_refinement 'ShelXL (Sheldrick, 2015)'
_computing_structure_solution 'olex2.solve (Bourhis et al., 2015)'
_diffrn_ambient_temperature 150.0
_diffrn_detector_area_resol_mean 28.5714
_diffrn_detector_type 'Rigaku Saturn724+'
_diffrn_measured_fraction_theta_full 1.000
_diffrn_measured_fraction_theta_max 0.918
_diffrn_measurement_details
;
List of Runs (angles in degrees, time in seconds):

  # Type    Start    End  Width  t~exp~   \w     \q     \k     \f   Frames
#--------------------------------------------------------------------------
  1  \w   -110.00  25.00   0.50   12.00    --  -20.00   0.00-108.00  270
  2  \w   -110.00  19.00   0.50   12.00    --  -20.00 -72.00-108.00  258
  3  \w    -69.00  19.00   0.50   12.00    --  -20.00 -72.00  36.00  176
  4  \w    -75.50 -12.00   0.50   12.00    --  -20.00 -72.00-180.00  127
  5  \w    -35.00  -5.00   0.50   12.00    --  -20.00 -72.00 -36.00   60
  6  \w   -110.00  70.00   0.50   12.00    --  -20.00   0.00 -36.00  360
  7  \w    -58.50  19.00   0.50   12.00    --  -20.00 -72.00 108.00  155
  8  \w    -59.00  22.00   0.50   12.00    --  -20.00  72.00 -36.00  162
  9  \w    -58.50   4.00   0.50   12.00    --  -20.00  72.00  36.00  125
 10  \w    -44.00 -13.00   0.50   12.00    --  -20.00  72.00-108.00   62
 11  \w    -59.00 -28.50   0.50   12.00    --  -20.00  72.00 108.00   61
 12  \w    -94.00  11.50   0.50   12.00    --  -20.00   0.00  36.00  211
;
_diffrn_measurement_device 'AFC12 (Right): Kappa 3 circle'
_diffrn_measurement_device_type 'Rigaku Saturn724+ (2x2 bin mode)'
_diffrn_measurement_method 'profile data from \w-scans'
_diffrn_measurement_specimen_support 'Mitegen 50um'
_diffrn_radiation_type MoK\a
_diffrn_radiation_wavelength 0.71073
_diffrn_reflns_av_R_equivalents 0.0720
_diffrn_reflns_av_unetI/netI 0.0492
_diffrn_reflns_Laue_measured_fraction_full 1.000
_diffrn_reflns_Laue_measured_fraction_max 0.918
_diffrn_reflns_limit_h_max 12
_diffrn_reflns_limit_h_min -13
_diffrn_reflns_limit_k_max 13
_diffrn_reflns_limit_k_min -13
_diffrn_reflns_limit_l_max 15
_diffrn_reflns_limit_l_min -15
_diffrn_reflns_number 21476
_diffrn_reflns_point_group_measured_fraction_full 1.000
_diffrn_reflns_point_group_measured_fraction_max 0.918
_diffrn_reflns_theta_full 25.242
_diffrn_reflns_theta_max 31.128
_diffrn_reflns_theta_min 2.061
_exptl_absorpt_coefficient_mu 0.178
_exptl_absorpt_correction_T_max 1.00000
_exptl_absorpt_correction_T_min 0.74727
_exptl_absorpt_correction_type numerical
_exptl_absorpt_process_details
;
CrysAlisPro 1.171.41.112a (Rigaku Oxford Diffraction, 2021)
Empirical absorption correction using spherical harmonics,
implemented in SCALE3 ABSPACK scaling algorithm.
;
_exptl_crystal_colour colourless
_exptl_crystal_colour_primary colourless
_exptl_crystal_density_diffrn 1.366
_exptl_crystal_description block
_exptl_crystal_F_000 340
_exptl_crystal_size_max 0.18
_exptl_crystal_size_mid 0.12
_exptl_crystal_size_min 0.085
_refine_diff_density_max 0.654
_refine_diff_density_min -0.361
_refine_diff_density_rms 0.075
_refine_ls_extinction_method none
_refine_ls_goodness_of_fit_ref 1.051
_refine_ls_hydrogen_treatment constr
_refine_ls_matrix_type full
_refine_ls_number_parameters 217
_refine_ls_number_reflns 4719
_refine_ls_number_restraints 0
_refine_ls_restrained_S_all 1.051
_refine_ls_R_factor_all 0.0709
_refine_ls_R_factor_gt 0.0535
_refine_ls_shift/su_max 0.000
_refine_ls_shift/su_mean 0.000
_refine_ls_structure_factor_coef Fsqd
_refine_ls_weighting_details 'w=1/[\s^2^(Fo^2^)+(0.0551P)^2^+0.4008P] where P=(Fo^2^+2Fc^2^)/3'
_refine_ls_weighting_scheme calc
_refine_ls_wR_factor_gt 0.1227
_refine_ls_wR_factor_ref 0.1346
_reflns_Friedel_coverage 0.000
_reflns_number_gt 3741
_reflns_number_total 4719
_reflns_threshold_expression 'I > 2\s(I)'
_cod_data_source_file d4dt03213f2.cif
_cod_data_source_block compound_1
_cod_original_cell_volume 795.83(6)
_cod_database_code 7717711
_shelx_shelxl_version_number 2018/3
_shelx_space_group_comment
;
The symmetry employed for this shelxl refinement is uniquely defined
by the following loop, which should always be used as a source of
symmetry information in preference to the above space-group names.
They are only intended as comments.
;
_shelx_estimated_absorpt_t_max 0.985
_shelx_estimated_absorpt_t_min 0.969
_olex2_refinement_description
;
1. Fixed Uiso
 At 1.2 times of:
  All C(H) groups
2.a Aromatic/amide H refined with riding coordinates:
 C20(H20), C17(H17), C18(H18), C16(H16), C19(H19), C14(H14), C13(H13), C4(H4),
 C7(H7), C5(H5), C10(H10), C6(H6), C12(H12), C11(H11)
;
_olex2_submission_special_instructions 'No special instructions were received'
_oxdiff_exptl_absorpt_empirical_details
;
Empirical correction (ABSPACK) includes:
- Absorption correction using spherical harmonics
- Frame scaling
- Detector area scaling
;

loop_
_space_group_symop_operation_xyz
'x, y, z'
'-x, -y, -z'

loop_
_atom_site_label
_atom_site_type_symbol
_atom_site_fract_x
_atom_site_fract_y
_atom_site_fract_z
_atom_site_U_iso_or_equiv
_atom_site_adp_type
_atom_site_occupancy
_atom_site_site_symmetry_order
_atom_site_calc_flag
_atom_site_refinement_flags_posn
_atom_site_refinement_flags_adp
_atom_site_refinement_flags_occupancy
_atom_site_disorder_assembly
_atom_site_disorder_group
P1 P 0.62244(5) 0.38196(5) 0.39518(4) 0.02353(12) Uani 1 1 d . . . . .
N1 N 0.83662(16) 0.46934(17) 0.22205(14) 0.0219(3) Uani 1 1 d . . . . .
N3 N 1.00705(17) 0.37392(18) 0.27140(14) 0.0255(3) Uani 1 1 d . . . . .
N2 N 0.97611(17) 0.45117(18) 0.20196(15) 0.0255(3) Uani 1 1 d . . . . .
C15 C 0.44739(19) 0.2029(2) 0.26561(16) 0.0213(3) Uani 1 1 d . . . . .
C3 C 0.8526(2) 0.2652(2) 0.42723(16) 0.0243(3) Uani 1 1 d . . . . .
C20 C 0.2964(2) 0.2075(2) 0.26493(17) 0.0249(3) Uani 1 1 d . . . . .
H20 H 0.286905 0.304817 0.327611 0.030 Uiso 1 1 calc R . . . .
C1 C 0.77783(19) 0.40107(19) 0.30444(16) 0.0209(3) Uani 1 1 d . . . . .
C17 C 0.3240(2) -0.0748(2) 0.08021(17) 0.0269(3) Uani 1 1 d . . . . .
H17 H 0.333396 -0.171286 0.016073 0.032 Uiso 1 1 calc R . . . .
C18 C 0.1735(2) -0.0706(2) 0.08134(18) 0.0288(4) Uani 1 1 d . . . . .
H18 H 0.080017 -0.164769 0.018968 0.035 Uiso 1 1 calc R . . . .
C16 C 0.4596(2) 0.0603(2) 0.17167(16) 0.0242(3) Uani 1 1 d . . . . .
H16 H 0.562109 0.056269 0.170795 0.029 Uiso 1 1 calc R . . . .
C2 C 0.88728(19) 0.3422(2) 0.33524(16) 0.0225(3) Uani 1 1 d . . . . .
C9 C 0.77747(19) 0.5557(2) 0.16165(17) 0.0240(3) Uani 1 1 d . . . . .
C19 C 0.1598(2) 0.0707(2) 0.17321(18) 0.0279(4) Uani 1 1 d . . . . .
H19 H 0.057033 0.074042 0.173530 0.033 Uiso 1 1 calc R . . . .
C8 C 0.7113(2) 0.2716(2) 0.46528(17) 0.0262(3) Uani 1 1 d . . . . .
C14 C 0.7984(2) 0.5409(2) 0.03569(18) 0.0288(4) Uani 1 1 d . . . . .
H14 H 0.850645 0.472820 -0.011318 0.035 Uiso 1 1 calc R . . . .
C13 C 0.7421(2) 0.6269(3) -0.0210(2) 0.0350(4) Uani 1 1 d . . . . .
H13 H 0.755456 0.617463 -0.107742 0.042 Uiso 1 1 calc R . . . .
C4 C 0.9382(2) 0.1947(2) 0.47826(18) 0.0295(4) Uani 1 1 d . . . . .
H4 H 1.034559 0.191727 0.453448 0.035 Uiso 1 1 calc R . . . .
C7 C 0.6554(2) 0.2058(3) 0.55322(18) 0.0337(4) Uani 1 1 d . . . . .
H7 H 0.560248 0.210351 0.579679 0.040 Uiso 1 1 calc R . . . .
C5 C 0.8808(2) 0.1286(2) 0.56612(19) 0.0349(4) Uani 1 1 d . . . . .
H5 H 0.938384 0.079940 0.601618 0.042 Uiso 1 1 calc R . . . .
C10 C 0.7020(2) 0.6550(2) 0.2318(2) 0.0329(4) Uani 1 1 d . . . . .
H10 H 0.688141 0.664238 0.318382 0.039 Uiso 1 1 calc R . . . .
C6 C 0.7404(2) 0.1328(3) 0.6025(2) 0.0394(5) Uani 1 1 d . . . . .
H6 H 0.701764 0.085482 0.661632 0.047 Uiso 1 1 calc R . . . .
C12 C 0.6669(3) 0.7260(3) 0.0475(2) 0.0393(5) Uani 1 1 d . . . . .
H12 H 0.628550 0.784493 0.007951 0.047 Uiso 1 1 calc R . . . .
C11 C 0.6470(3) 0.7405(3) 0.1734(2) 0.0419(5) Uani 1 1 d . . . . .
H11 H 0.595457 0.809309 0.220417 0.050 Uiso 1 1 calc R . . . .

loop_
_atom_site_aniso_label
_atom_site_aniso_U_11
_atom_site_aniso_U_22
_atom_site_aniso_U_33
_atom_site_aniso_U_23
_atom_site_aniso_U_13
_atom_site_aniso_U_12
P1 0.0198(2) 0.0240(2) 0.0246(2) 0.00911(17) 0.00899(16) 0.00726(17)
N1 0.0200(6) 0.0207(6) 0.0279(7) 0.0128(6) 0.0103(5) 0.0082(5)
N3 0.0216(7) 0.0267(7) 0.0312(7) 0.0138(6) 0.0102(6) 0.0113(6)
N2 0.0211(7) 0.0285(7) 0.0310(7) 0.0145(6) 0.0124(6) 0.0116(6)
C15 0.0196(7) 0.0231(7) 0.0228(7) 0.0120(6) 0.0081(6) 0.0076(6)
C3 0.0227(8) 0.0216(7) 0.0249(7) 0.0101(6) 0.0036(6) 0.0055(6)
C20 0.0237(8) 0.0261(8) 0.0268(8) 0.0114(7) 0.0101(6) 0.0115(7)
C1 0.0195(7) 0.0189(7) 0.0240(7) 0.0098(6) 0.0087(6) 0.0064(6)
C17 0.0300(9) 0.0228(8) 0.0252(8) 0.0095(7) 0.0090(7) 0.0084(7)
C18 0.0250(8) 0.0275(8) 0.0280(8) 0.0125(7) 0.0039(7) 0.0044(7)
C16 0.0223(8) 0.0264(8) 0.0277(8) 0.0132(7) 0.0109(6) 0.0115(7)
C2 0.0209(7) 0.0192(7) 0.0261(8) 0.0095(6) 0.0059(6) 0.0071(6)
C9 0.0191(7) 0.0238(8) 0.0321(8) 0.0161(7) 0.0087(6) 0.0073(6)
C19 0.0210(8) 0.0330(9) 0.0311(8) 0.0154(7) 0.0064(7) 0.0111(7)
C8 0.0219(8) 0.0272(8) 0.0242(7) 0.0106(7) 0.0034(6) 0.0053(7)
C14 0.0274(9) 0.0313(9) 0.0357(9) 0.0210(8) 0.0140(7) 0.0125(7)
C13 0.0326(10) 0.0423(11) 0.0420(10) 0.0299(9) 0.0146(8) 0.0142(8)
C4 0.0277(9) 0.0276(9) 0.0318(9) 0.0141(7) 0.0039(7) 0.0096(7)
C7 0.0258(9) 0.0410(10) 0.0297(9) 0.0178(8) 0.0064(7) 0.0060(8)
C5 0.0364(10) 0.0323(9) 0.0352(9) 0.0205(8) 0.0015(8) 0.0084(8)
C10 0.0354(10) 0.0384(10) 0.0370(9) 0.0216(8) 0.0149(8) 0.0215(8)
C6 0.0370(11) 0.0432(11) 0.0353(10) 0.0262(9) 0.0062(8) 0.0038(9)
C12 0.0381(11) 0.0452(12) 0.0546(12) 0.0361(11) 0.0160(9) 0.0225(9)
C11 0.0448(12) 0.0496(12) 0.0555(13) 0.0327(11) 0.0236(10) 0.0329(11)

loop_
_atom_type_symbol
_atom_type_description
_atom_type_scat_dispersion_real
_atom_type_scat_dispersion_imag
_atom_type_scat_source
C C 0.0033 0.0016 'International Tables Vol C Tables 4.2.6.8 and 6.1.1.4'
H H 0.0000 0.0000 'International Tables Vol C Tables 4.2.6.8 and 6.1.1.4'
N N 0.0061 0.0033 'International Tables Vol C Tables 4.2.6.8 and 6.1.1.4'
P P 0.1023 0.0942 'International Tables Vol C Tables 4.2.6.8 and 6.1.1.4'

loop_
_geom_angle_atom_site_label_1
_geom_angle_atom_site_label_2
_geom_angle_atom_site_label_3
_geom_angle
_geom_angle_site_symmetry_1
_geom_angle_site_symmetry_3
_geom_angle_publ_flag
C15 P1 C8 100.64(7) . . ?
C1 P1 C15 102.77(7) . . ?
C1 P1 C8 87.13(7) . . ?
N2 N1 C9 119.86(13) . . ?
C1 N1 N2 110.15(13) . . ?
C1 N1 C9 129.96(13) . . ?
N2 N3 C2 107.74(13) . . ?
N3 N2 N1 107.97(13) . . ?
C20 C15 P1 118.57(12) . . ?
C20 C15 C16 119.15(15) . . ?
C16 C15 P1 122.23(12) . . ?
C8 C3 C2 110.05(14) . . ?
C4 C3 C2 129.43(16) . . ?
C4 C3 C8 120.52(15) . . ?
C15 C20 H20 119.8 . . ?
C19 C20 C15 120.35(15) . . ?
C19 C20 H20 119.8 . . ?
N1 C1 P1 141.68(12) . . ?
N1 C1 C2 104.26(13) . . ?
C2 C1 P1 113.68(12) . . ?
C18 C17 H17 119.9 . . ?
C16 C17 H17 119.9 . . ?
C16 C17 C18 120.23(16) . . ?
C17 C18 H18 120.0 . . ?
C19 C18 C17 120.00(16) . . ?
C19 C18 H18 120.0 . . ?
C15 C16 H16 119.8 . . ?
C17 C16 C15 120.37(15) . . ?
C17 C16 H16 119.8 . . ?
N3 C2 C3 135.10(15) . . ?
N3 C2 C1 109.86(14) . . ?
C1 C2 C3 115.02(14) . . ?
C14 C9 N1 119.57(15) . . ?
C14 C9 C10 121.25(16) . . ?
C10 C9 N1 119.18(15) . . ?
C20 C19 H19 120.1 . . ?
C18 C19 C20 119.90(16) . . ?
C18 C19 H19 120.1 . . ?
C3 C8 P1 113.88(12) . . ?
C7 C8 P1 125.98(14) . . ?
C7 C8 C3 120.06(16) . . ?
C9 C14 H14 120.5 . . ?
C9 C14 C13 118.97(17) . . ?
C13 C14 H14 120.5 . . ?
C14 C13 H13 119.8 . . ?
C12 C13 C14 120.41(18) . . ?
C12 C13 H13 119.8 . . ?
C3 C4 H4 120.5 . . ?
C3 C4 C5 118.95(17) . . ?
C5 C4 H4 120.5 . . ?
C8 C7 H7 120.4 . . ?
C8 C7 C6 119.20(18) . . ?
C6 C7 H7 120.4 . . ?
C4 C5 H5 119.7 . . ?
C6 C5 C4 120.66(17) . . ?
C6 C5 H5 119.7 . . ?
C9 C10 H10 120.6 . . ?
C9 C10 C11 118.86(18) . . ?
C11 C10 H10 120.6 . . ?
C7 C6 H6 119.7 . . ?
C5 C6 C7 120.60(17) . . ?
C5 C6 H6 119.7 . . ?
C13 C12 H12 119.9 . . ?
C13 C12 C11 120.20(17) . . ?
C11 C12 H12 119.9 . . ?
C10 C11 H11 119.8 . . ?
C12 C11 C10 120.32(19) . . ?
C12 C11 H11 119.8 . . ?

loop_
_geom_bond_atom_site_label_1
_geom_bond_atom_site_label_2
_geom_bond_distance
_geom_bond_site_symmetry_2
_geom_bond_publ_flag
P1 C15 1.8325(17) . ?
P1 C1 1.8057(16) . ?
P1 C8 1.8454(18) . ?
N1 N2 1.3670(18) . ?
N1 C1 1.3497(19) . ?
N1 C9 1.429(2) . ?
N3 N2 1.3112(19) . ?
N3 C2 1.362(2) . ?
C15 C20 1.393(2) . ?
C15 C16 1.394(2) . ?
C3 C2 1.454(2) . ?
C3 C8 1.404(2) . ?
C3 C4 1.388(2) . ?
C20 H20 0.9500 . ?
C20 C19 1.387(2) . ?
C1 C2 1.371(2) . ?
C17 H17 0.9500 . ?
C17 C18 1.389(2) . ?
C17 C16 1.376(2) . ?
C18 H18 0.9500 . ?
C18 C19 1.382(3) . ?
C16 H16 0.9500 . ?
C9 C14 1.381(2) . ?
C9 C10 1.387(2) . ?
C19 H19 0.9500 . ?
C8 C7 1.383(2) . ?
C14 H14 0.9500 . ?
C14 C13 1.386(2) . ?
C13 H13 0.9500 . ?
C13 C12 1.378(3) . ?
C4 H4 0.9500 . ?
C4 C5 1.388(3) . ?
C7 H7 0.9500 . ?
C7 C6 1.393(3) . ?
C5 H5 0.9500 . ?
C5 C6 1.385(3) . ?
C10 H10 0.9500 . ?
C10 C11 1.387(3) . ?
C6 H6 0.9500 . ?
C12 H12 0.9500 . ?
C12 C11 1.379(3) . ?
C11 H11 0.9500 . ?

loop_
_geom_torsion_atom_site_label_1
_geom_torsion_atom_site_label_2
_geom_torsion_atom_site_label_3
_geom_torsion_atom_site_label_4
_geom_torsion
_geom_torsion_site_symmetry_1
_geom_torsion_site_symmetry_2
_geom_torsion_site_symmetry_3
_geom_torsion_site_symmetry_4
_geom_torsion_publ_flag
P1 C15 C20 C19 -176.51(12) . . . . ?
P1 C15 C16 C17 176.85(12) . . . . ?
P1 C1 C2 N3 -174.99(11) . . . . ?
P1 C1 C2 C3 4.02(19) . . . . ?
P1 C8 C7 C6 -176.94(15) . . . . ?
N1 C1 C2 N3 -0.50(18) . . . . ?
N1 C1 C2 C3 178.51(13) . . . . ?
N1 C9 C14 C13 -179.27(16) . . . . ?
N1 C9 C10 C11 179.04(17) . . . . ?
N2 N1 C1 P1 172.50(15) . . . . ?
N2 N1 C1 C2 0.65(17) . . . . ?
N2 N1 C9 C14 35.0(2) . . . . ?
N2 N1 C9 C10 -144.12(17) . . . . ?
N2 N3 C2 C3 -178.56(18) . . . . ?
N2 N3 C2 C1 0.16(19) . . . . ?
C15 P1 C1 N1 83.8(2) . . . . ?
C15 P1 C1 C2 -104.78(13) . . . . ?
C15 P1 C8 C3 106.60(13) . . . . ?
C15 P1 C8 C7 -76.63(17) . . . . ?
C15 C20 C19 C18 -0.4(2) . . . . ?
C3 C8 C7 C6 -0.4(3) . . . . ?
C3 C4 C5 C6 0.0(3) . . . . ?
C20 C15 C16 C17 -0.5(2) . . . . ?
C1 P1 C15 C20 -142.69(13) . . . . ?
C1 P1 C15 C16 39.93(15) . . . . ?
C1 P1 C8 C3 4.14(13) . . . . ?
C1 P1 C8 C7 -179.09(17) . . . . ?
C1 N1 N2 N3 -0.58(18) . . . . ?
C1 N1 C9 C14 -147.16(17) . . . . ?
C1 N1 C9 C10 33.8(3) . . . . ?
C17 C18 C19 C20 -0.5(3) . . . . ?
C18 C17 C16 C15 -0.4(2) . . . . ?
C16 C15 C20 C19 1.0(2) . . . . ?
C16 C17 C18 C19 1.0(3) . . . . ?
C2 N3 N2 N1 0.25(17) . . . . ?
C2 C3 C8 P1 -2.81(18) . . . . ?
C2 C3 C8 C7 -179.78(16) . . . . ?
C2 C3 C4 C5 179.79(17) . . . . ?
C9 N1 N2 N3 177.69(14) . . . . ?
C9 N1 C1 P1 -5.6(3) . . . . ?
C9 N1 C1 C2 -177.40(16) . . . . ?
C9 C14 C13 C12 0.2(3) . . . . ?
C9 C10 C11 C12 0.3(3) . . . . ?
C8 P1 C15 C20 127.87(13) . . . . ?
C8 P1 C15 C16 -49.51(14) . . . . ?
C8 P1 C1 N1 -175.9(2) . . . . ?
C8 P1 C1 C2 -4.52(13) . . . . ?
C8 C3 C2 N3 177.94(18) . . . . ?
C8 C3 C2 C1 -0.7(2) . . . . ?
C8 C3 C4 C5 0.8(3) . . . . ?
C8 C7 C6 C5 1.2(3) . . . . ?
C14 C9 C10 C11 0.0(3) . . . . ?
C14 C13 C12 C11 0.0(3) . . . . ?
C13 C12 C11 C10 -0.3(3) . . . . ?
C4 C3 C2 N3 -1.1(3) . . . . ?
C4 C3 C2 C1 -179.78(17) . . . . ?
C4 C3 C8 P1 176.34(13) . . . . ?
C4 C3 C8 C7 -0.6(3) . . . . ?
C4 C5 C6 C7 -1.0(3) . . . . ?
C10 C9 C14 C13 -0.2(3) . . . . ?
